data_2016302
loop_
_publ_author_name
'Franziska Emmerling'
'Werner Kraus'
'Bernhard Noll'
'Steffi Noll'
'Hans-J\"urgen Pietzsch'

_publ_section_title
;Two mononuclear Tc complexes: [2,2'-(3-phenylpropylimino)- and
 [2,2'-(propylimino)bis(ethanethiolato)](4-methoxybenzenethiolato)oxidotechnate(V)
;
_journal_coeditor_code BG3060
_journal_issue 12
_journal_name_full 'Acta Crystallographica Section C'
_journal_page_first m579
_journal_page_last m582
_journal_paper_doi 10.1107/S0108270107052870
_journal_volume 63
_journal_year 2007
_chemical_formula_iupac '[Tc (C14 H21 N S2) (C7 H7 O S) O]'
_chemical_formula_moiety 'C21 H28 N O2 S3 Tc'
_chemical_formula_sum 'C21 H28 N O2 S3 Tc'
_chemical_formula_weight 520.62
_chemical_name_systematic
;
(4-methoxybenzenethiolato-\kS)oxido[2,2'-(3-
phenylpropylimino)bis(ethanethiolato)-\k^3^S,N,S']technetium(V)
;
_space_group_IT_number 4
_symmetry_cell_setting monoclinic
_symmetry_space_group_name_Hall 'P 2yb'
_symmetry_space_group_name_H-M 'P 1 21 1'
_atom_sites_solution_hydrogens geom
_atom_sites_solution_primary direct
_atom_sites_solution_secondary difmap
_audit_creation_method SHELXL97
_cell_angle_alpha 90.00
_cell_angle_beta 100.913(8)
_cell_angle_gamma 90.00
_cell_formula_units_Z 2
_cell_length_a 10.885(7)
_cell_length_b 7.247(4)
_cell_length_c 14.885(7)
_cell_measurement_reflns_used 775
_cell_measurement_temperature 273(2)
_cell_measurement_theta_max 29.632
_cell_measurement_theta_min 3.0645
_cell_volume 1152.9(11)
_computing_cell_refinement 'SAINT (Bruker, 1997)'
_computing_data_collection 'SMART (Bruker, 1997)'
_computing_data_reduction 'SAINT (Bruker, 1997)'
_computing_molecular_graphics 'SHELXTL (Bruker, 1997)'
_computing_publication_material 'SHELXTL (Bruker, 1997)'
_computing_structure_refinement 'SHELXL97 (Sheldrick, 1997)'
_computing_structure_solution 'SHELXS97 (Sheldrick, 1997)'
_diffrn_ambient_temperature 273(2)
_diffrn_measured_fraction_theta_full 0.977
_diffrn_measured_fraction_theta_max 0.977
_diffrn_measurement_device_type 'Bruker SMART CCD area-detector'
_diffrn_measurement_method \w
_diffrn_radiation_monochromator graphite
_diffrn_radiation_source 'fine-focus sealed tube'
_diffrn_radiation_type MoK\a
_diffrn_radiation_wavelength 0.71073
_diffrn_reflns_av_R_equivalents 0.0452
_diffrn_reflns_av_sigmaI/netI 0.0638
_diffrn_reflns_limit_h_max 13
_diffrn_reflns_limit_h_min -13
_diffrn_reflns_limit_k_max 9
_diffrn_reflns_limit_k_min -9
_diffrn_reflns_limit_l_max 19
_diffrn_reflns_limit_l_min -14
_diffrn_reflns_number 6818
_diffrn_reflns_theta_full 27.50
_diffrn_reflns_theta_max 27.50
_diffrn_reflns_theta_min 1.91
_diffrn_standards_number 0
_exptl_absorpt_coefficient_mu 0.912
_exptl_absorpt_correction_T_max 0.872
_exptl_absorpt_correction_T_min 0.656
_exptl_absorpt_correction_type empirical
_exptl_absorpt_process_details '(SADABS; Sheldrick, 1996)'
_exptl_crystal_colour brown
_exptl_crystal_density_diffrn 1.500
_exptl_crystal_density_method 'not measured'
_exptl_crystal_description plate
_exptl_crystal_F_000 536
_exptl_crystal_size_max 0.45
_exptl_crystal_size_mid 0.39
_exptl_crystal_size_min 0.15
_refine_diff_density_max 1.566
_refine_diff_density_min -0.809
_refine_ls_abs_structure_details 'Flack (1983), with how many Friedel pairs?'
_refine_ls_abs_structure_Flack 0.49(3)
_refine_ls_extinction_method none
_refine_ls_goodness_of_fit_ref 1.024
_refine_ls_hydrogen_treatment constr
_refine_ls_matrix_type full
_refine_ls_number_parameters 236
_refine_ls_number_reflns 4523
_refine_ls_number_restraints 1
_refine_ls_restrained_S_all 1.023
_refine_ls_R_factor_all 0.0890
_refine_ls_R_factor_gt 0.0648
_refine_ls_shift/su_max 0.000
_refine_ls_shift/su_mean 0.000
_refine_ls_structure_factor_coef Fsqd
_refine_ls_weighting_details 'calc w = 1/[\s^2^(Fo^2^)+(0.0606P)^2^+3.45P] where P=(Fo^2^+2Fc^2^)/3'
_refine_ls_weighting_scheme calc
_refine_ls_wR_factor_gt 0.1343
_refine_ls_wR_factor_ref 0.1435
_reflns_number_gt 3581
_reflns_number_total 4523
_reflns_threshold_expression I>2\s(I)
_cod_data_source_file bg3060.cif
_cod_data_source_block I
_cod_original_sg_symbol_H-M P21
_cod_database_code 2016302
_cod_database_fobs_code 2016302

loop_
_symmetry_equiv_pos_as_xyz
'x, y, z'
'-x, y+1/2, -z'

loop_
_atom_site_type_symbol
_atom_site_label
_atom_site_fract_x
_atom_site_fract_y
_atom_site_fract_z
_atom_site_U_iso_or_equiv
_atom_site_adp_type
_atom_site_calc_flag
_atom_site_refinement_flags
_atom_site_occupancy
Tc Tc1 0.27773(5) -0.00001(10) 0.07540(4) 0.03687(17) Uani d . 1
S S1 0.0771(2) 0.1056(4) 0.04157(16) 0.0558(6) Uani d . 1
S S2 0.3154(3) -0.3036(4) 0.07132(16) 0.0578(6) Uani d . 1
S S3 0.2418(2) -0.0742(4) 0.21897(16) 0.0542(6) Uani d . 1
O O1 0.3972(6) 0.1457(9) 0.0925(4) 0.0532(16) Uani d . 1
O O2 -0.0126(7) 0.5290(13) 0.3822(5) 0.077(2) Uani d . 1
N N1 0.2584(5) -0.0152(14) -0.0751(4) 0.0382(14) Uani d . 1
C C1 0.0427(8) 0.1003(15) -0.0836(6) 0.053(2) Uani d . 1
H H1B -0.0451 0.0727 -0.1051 0.064 Uiso calc R 1
H H1C 0.0601 0.2200 -0.1075 0.064 Uiso calc R 1
C C2 0.1233(7) -0.0470(13) -0.1178(6) 0.049(3) Uani d . 1
H H2A 0.0975 -0.1686 -0.1015 0.059 Uiso calc R 1
H H2B 0.1128 -0.0406 -0.1839 0.059 Uiso calc R 1
C C3 0.3137(10) -0.3489(12) -0.0494(7) 0.056(3) Uani d . 1
H H3A 0.3777 -0.4390 -0.0552 0.067 Uiso calc R 1
H H3B 0.2332 -0.3999 -0.0776 0.067 Uiso calc R 1
C C4 0.3377(10) -0.1700(16) -0.0992(7) 0.048(3) Uani d . 1
H H4A 0.4253 -0.1365 -0.0822 0.057 Uiso calc R 1
H H4B 0.3190 -0.1903 -0.1648 0.057 Uiso calc R 1
C C5 0.1585(9) 0.1125(14) 0.2619(6) 0.051(2) Uani d . 1
C C6 0.0598(9) 0.0655(14) 0.3056(6) 0.057(3) Uani d . 1
H H6A 0.0344 -0.0569 0.3067 0.069 Uiso calc R 1
C C7 -0.0010(10) 0.2015(17) 0.3478(6) 0.062(3) Uani d . 1
H H7A -0.0666 0.1711 0.3771 0.075 Uiso calc R 1
C C8 0.0393(9) 0.3838(14) 0.3449(6) 0.054(3) Uani d . 1
C C9 0.1339(8) 0.4258(14) 0.2979(6) 0.053(2) Uani d . 1
H H9A 0.1577 0.5482 0.2936 0.063 Uiso calc R 1
C C10 0.1920(9) 0.2946(14) 0.2585(6) 0.052(2) Uani d . 1
H H10A 0.2562 0.3273 0.2284 0.063 Uiso calc R 1
C C11 -0.1076(10) 0.478(3) 0.4361(7) 0.090(4) Uani d . 1
H H11A -0.1392 0.5876 0.4601 0.135 Uiso calc R 1
H H11B -0.0706 0.3993 0.4858 0.135 Uiso calc R 1
H H11C -0.1751 0.4141 0.3977 0.135 Uiso calc R 1
C C12 0.3049(10) 0.1596(13) -0.1091(7) 0.042(2) Uani d . 1
H H12A 0.3900 0.1798 -0.0768 0.050 Uiso calc R 1
H H12B 0.2543 0.2605 -0.0934 0.050 Uiso calc R 1
C C13 0.3038(11) 0.1675(13) -0.2140(6) 0.0618(14) Uani d . 1
H H13A 0.3632 0.0786 -0.2294 0.074 Uiso calc R 1
H H13B 0.2213 0.1345 -0.2472 0.074 Uiso calc R 1
C C14 0.3382(11) 0.3619(14) -0.2432(6) 0.0618(14) Uani d . 1
H H14A 0.2720 0.4474 -0.2363 0.074 Uiso calc R 1
H H14B 0.4144 0.4024 -0.2033 0.074 Uiso calc R 1
C C15 0.3572(12) 0.3658(14) -0.3430(6) 0.0618(14) Uani d . 1
H H15A 0.4310 0.2933 -0.3465 0.074 Uiso calc R 1
H H15B 0.2864 0.3040 -0.3803 0.074 Uiso calc R 1
C C16 0.3715(11) 0.5485(12) -0.3850(6) 0.0618(14) Uani d . 1
C C17 0.4528(11) 0.6806(15) -0.3383(7) 0.065(3) Uani d . 1
H H17A 0.4935 0.6584 -0.2785 0.078 Uiso calc R 1
C C18 0.4728(10) 0.8443(16) -0.3809(8) 0.067(3) Uani d . 1
H H18A 0.5270 0.9315 -0.3493 0.081 Uiso calc R 1
C C19 0.4142(12) 0.8802(16) -0.4688(8) 0.074(3) Uani d . 1
H H19A 0.4290 0.9907 -0.4967 0.088 Uiso calc R 1
C C20 0.3337(13) 0.753(2) -0.5152(8) 0.086(4) Uani d . 1
H H20A 0.2932 0.7769 -0.5748 0.103 Uiso calc R 1
C C21 0.3121(11) 0.5863(18) -0.4737(7) 0.075(3) Uani d . 1
H H21A 0.2574 0.5002 -0.5058 0.090 Uiso calc R 1

loop_
_atom_site_aniso_label
_atom_site_aniso_U_11
_atom_site_aniso_U_22
_atom_site_aniso_U_33
_atom_site_aniso_U_12
_atom_site_aniso_U_13
_atom_site_aniso_U_23
Tc1 0.0352(3) 0.0389(3) 0.0380(3) -0.0005(4) 0.0106(2) -0.0010(4)
S1 0.0489(13) 0.0742(16) 0.0469(13) 0.0193(13) 0.0157(10) -0.0044(12)
S2 0.0740(16) 0.0541(14) 0.0492(14) -0.0093(13) 0.0218(12) 0.0071(11)
S3 0.0599(14) 0.0586(14) 0.0472(13) 0.0035(12) 0.0182(11) 0.0076(10)
O1 0.056(4) 0.055(4) 0.051(4) -0.028(3) 0.014(3) -0.010(3)
O2 0.070(4) 0.081(7) 0.079(5) 0.020(5) 0.011(4) -0.032(5)
N1 0.033(3) 0.035(4) 0.048(3) 0.001(4) 0.012(3) -0.002(4)
C1 0.043(5) 0.077(6) 0.038(5) 0.007(5) 0.004(4) -0.001(5)
C2 0.039(4) 0.066(8) 0.044(4) -0.006(4) 0.011(4) -0.007(4)
C3 0.069(6) 0.038(5) 0.069(7) 0.004(5) 0.035(5) -0.005(4)
C4 0.048(6) 0.054(7) 0.048(5) 0.014(5) 0.025(4) 0.003(5)
C5 0.059(6) 0.058(6) 0.038(5) 0.002(5) 0.015(4) -0.005(4)
C6 0.069(6) 0.058(7) 0.052(5) -0.005(5) 0.029(5) 0.006(4)
C7 0.062(6) 0.082(8) 0.047(6) 0.001(6) 0.021(5) 0.010(5)
C8 0.051(6) 0.060(7) 0.047(5) 0.014(5) -0.001(4) -0.004(4)
C9 0.046(5) 0.061(6) 0.047(5) -0.001(4) -0.002(4) -0.006(4)
C10 0.045(5) 0.060(6) 0.051(5) -0.015(5) 0.005(4) 0.002(4)
C11 0.085(7) 0.126(12) 0.064(6) 0.033(10) 0.028(5) -0.008(9)
C12 0.042(5) 0.034(6) 0.051(6) -0.004(4) 0.015(4) -0.001(4)
C13 0.097(4) 0.048(3) 0.045(3) -0.015(3) 0.026(3) -0.001(2)
C14 0.097(4) 0.048(3) 0.045(3) -0.015(3) 0.026(3) -0.001(2)
C15 0.097(4) 0.048(3) 0.045(3) -0.015(3) 0.026(3) -0.001(2)
C16 0.097(4) 0.048(3) 0.045(3) -0.015(3) 0.026(3) -0.001(2)
C17 0.084(8) 0.058(6) 0.051(6) -0.012(6) 0.009(5) 0.002(5)
C18 0.055(6) 0.058(6) 0.092(8) 0.002(5) 0.020(6) 0.016(6)
C19 0.085(8) 0.064(8) 0.080(8) -0.004(7) 0.039(7) 0.017(6)
C20 0.105(10) 0.096(10) 0.057(7) 0.020(9) 0.017(7) 0.033(7)
C21 0.086(8) 0.091(8) 0.050(6) -0.009(7) 0.015(6) -0.002(6)

loop_
_atom_type_symbol
_atom_type_description
_atom_type_scat_dispersion_real
_atom_type_scat_dispersion_imag
_atom_type_scat_source
C C 0.0033 0.0016 'International Tables Vol C Tables 4.2.6.8 and 6.1.1.4'
H H 0.0000 0.0000 'International Tables Vol C Tables 4.2.6.8 and 6.1.1.4'
N N 0.0061 0.0033 'International Tables Vol C Tables 4.2.6.8 and 6.1.1.4'
O O 0.0106 0.0060 'International Tables Vol C Tables 4.2.6.8 and 6.1.1.4'
S S 0.1246 0.1234 'International Tables Vol C Tables 4.2.6.8 and 6.1.1.4'
Tc Tc -1.4390 0.7593 'International Tables Vol C Tables 4.2.6.8 and 6.1.1.4'

loop_
_geom_angle_atom_site_label_1
_geom_angle_atom_site_label_2
_geom_angle_atom_site_label_3
_geom_angle
O1 Tc1 N1 96.3(3)
O1 Tc1 S2 119.2(3)
N1 Tc1 S2 84.6(3)
O1 Tc1 S1 120.8(3)
N1 Tc1 S1 83.65(16)
S2 Tc1 S1 119.76(10)
O1 Tc1 S3 105.8(2)
N1 Tc1 S3 157.8(2)
S2 Tc1 S3 81.96(9)
S1 Tc1 S3 87.69(9)
C1 S1 Tc1 102.7(3)
C3 S2 Tc1 103.6(3)
C5 S3 Tc1 109.6(3)
C8 O2 C11 114.7(10)
C12 N1 C4 107.9(6)
C12 N1 C2 110.8(7)
C4 N1 C2 110.2(8)
C12 N1 Tc1 109.2(6)
C4 N1 Tc1 109.3(5)
C2 N1 Tc1 109.5(4)
C2 C1 S1 109.5(6)
C2 C1 H1B 109.8
S1 C1 H1B 109.8
C2 C1 H1C 109.8
S1 C1 H1C 109.8
H1B C1 H1C 108.2
N1 C2 C1 109.2(7)
N1 C2 H2A 109.8
C1 C2 H2A 109.8
N1 C2 H2B 109.8
C1 C2 H2B 109.8
H2A C2 H2B 108.3
C4 C3 S2 110.6(7)
C4 C3 H3A 109.5
S2 C3 H3A 109.5
C4 C3 H3B 109.5
S2 C3 H3B 109.5
H3A C3 H3B 108.1
N1 C4 C3 110.9(7)
N1 C4 H4A 109.5
C3 C4 H4A 109.5
N1 C4 H4B 109.5
C3 C4 H4B 109.5
H4A C4 H4B 108.0
C10 C5 C6 118.9(9)
C10 C5 S3 123.4(8)
C6 C5 S3 117.5(8)
C5 C6 C7 120.5(10)
C5 C6 H6A 119.8
C7 C6 H6A 119.8
C8 C7 C6 118.3(9)
C8 C7 H7A 120.8
C6 C7 H7A 120.8
O2 C8 C9 116.3(10)
O2 C8 C7 124.2(9)
C9 C8 C7 119.5(9)
C10 C9 C8 121.6(10)
C10 C9 H9A 119.2
C8 C9 H9A 119.2
C9 C10 C5 121.1(9)
C9 C10 H10A 119.4
C5 C10 H10A 119.4
O2 C11 H11A 109.5
O2 C11 H11B 109.5
H11A C11 H11B 109.5
O2 C11 H11C 109.5
H11A C11 H11C 109.5
H11B C11 H11C 109.5
N1 C12 C13 115.6(8)
N1 C12 H12A 108.4
C13 C12 H12A 108.4
N1 C12 H12B 108.4
C13 C12 H12B 108.4
H12A C12 H12B 107.4
C14 C13 C12 111.1(7)
C14 C13 H13A 109.4
C12 C13 H13A 109.4
C14 C13 H13B 109.4
C12 C13 H13B 109.4
H13A C13 H13B 108.0
C15 C14 C13 111.9(8)
C15 C14 H14A 109.2
C13 C14 H14A 109.2
C15 C14 H14B 109.2
C13 C14 H14B 109.2
H14A C14 H14B 107.9
C16 C15 C14 117.8(8)
C16 C15 H15A 107.9
C14 C15 H15A 107.9
C16 C15 H15B 107.9
C14 C15 H15B 107.9
H15A C15 H15B 107.2
C21 C16 C17 118.5(9)
C21 C16 C15 120.7(9)
C17 C16 C15 120.6(9)
C18 C17 C16 120.0(10)
C18 C17 H17A 120.0
C16 C17 H17A 120.0
C19 C18 C17 121.2(12)
C19 C18 H18A 119.4
C17 C18 H18A 119.4
C18 C19 C20 119.5(11)
C18 C19 H19A 120.2
C20 C19 H19A 120.2
C19 C20 C21 120.4(11)
C19 C20 H20A 119.8
C21 C20 H20A 119.8
C16 C21 C20 120.4(12)
C16 C21 H21A 119.8
C20 C21 H21A 119.8

loop_
_geom_bond_atom_site_label_1
_geom_bond_atom_site_label_2
_geom_bond_distance
_geom_bond_publ_flag
Tc1 O1 1.657(6) yes
Tc1 N1 2.213(6) yes
Tc1 S2 2.241(3) yes
Tc1 S1 2.279(3) yes
Tc1 S3 2.308(3) yes
S1 C1 1.830(9) ?
S2 C3 1.824(10) ?
S3 C5 1.812(10) ?
O2 C8 1.361(12) ?
O2 C11 1.471(13) ?
N1 C12 1.488(13) ?
N1 C4 1.500(13) ?
N1 C2 1.505(10) ?
C1 C2 1.529(12) ?
C1 H1B 0.9700 ?
C1 H1C 0.9700 ?
C2 H2A 0.9700 ?
C2 H2B 0.9700 ?
C3 C4 1.540(14) ?
C3 H3A 0.9700 ?
C3 H3B 0.9700 ?
C4 H4A 0.9700 ?
C4 H4B 0.9700 ?
C5 C10 1.373(13) ?
C5 C6 1.400(12) ?
C6 C7 1.400(14) ?
C6 H6A 0.9300 ?
C7 C8 1.395(15) ?
C7 H7A 0.9300 ?
C8 C9 1.385(13) ?
C9 C10 1.337(13) ?
C9 H9A 0.9300 ?
C10 H10A 0.9300 ?
C11 H11A 0.9600 ?
C11 H11B 0.9600 ?
C11 H11C 0.9600 ?
C12 C13 1.561(13) ?
C12 H12A 0.9700 ?
C12 H12B 0.9700 ?
C13 C14 1.541(13) ?
C13 H13A 0.9700 ?
C13 H13B 0.9700 ?
C14 C15 1.539(12) ?
C14 H14A 0.9700 ?
C14 H14B 0.9700 ?
C15 C16 1.484(13) ?
C15 H15A 0.9700 ?
C15 H15B 0.9700 ?
C16 C21 1.383(14) ?
C16 C17 1.396(14) ?
C17 C18 1.381(14) ?
C17 H17A 0.9300 ?
C18 C19 1.367(15) ?
C18 H18A 0.9300 ?
C19 C20 1.368(16) ?
C19 H19A 0.9300 ?
C20 C21 1.395(17) ?
C20 H20A 0.9300 ?
C21 H21A 0.9300 ?

loop_
_geom_hbond_atom_site_label_D
_geom_hbond_atom_site_label_H
_geom_hbond_atom_site_label_A
_geom_hbond_site_symmetry_A
_geom_hbond_distance_DH
_geom_hbond_distance_HA
_geom_hbond_distance_DA
_geom_hbond_angle_DHA
C2 H2A S1 2_545 0.97 2.78 3.650(9) 150
C4 H4A O1 2_645 0.97 2.52 3.164(13) 124
